data_2243363
loop_
_publ_author_name
'Gajecki, Leah'
'Twamley, Brendan'
'Berg, David J.'

_publ_section_title
;
 Synthesis and crystal structures of tetrameric
 [2-(4,4-dimethyl-2-oxazolin-2-yl)anilido]sodium and
 tris[2-(4,4-dimethyl-2-oxazolin-2-yl)anilido]ytterbium(III)
;
_journal_coeditor_code ZL2777
_journal_issue 5
_journal_name_full 'Acta Crystallographica Section E'
_journal_page_first 703
_journal_page_last 709
_journal_paper_doi 10.1107/S2056989020005034
_journal_volume 76
_journal_year 2020
_chemical_formula_iupac '[Yb (C11 H13 N2 O)3]'
_chemical_formula_moiety 'C33 H39 N6 O3 Yb'
_chemical_formula_sum 'C33 H39 N6 O3 Yb'
_chemical_formula_weight 740.74
_chemical_name_systematic
;
Tris[2-(4,4-dimethyl-2-oxazolin-2-yl)anilinido]ytterbium(III)
;
_space_group_crystal_system monoclinic
_space_group_IT_number 14
_space_group_name_Hall '-P 2yn'
_space_group_name_H-M_alt 'P 1 21/n 1'
_atom_sites_solution_hydrogens mixed
_atom_sites_solution_primary heavy
_audit_creation_method
;
Olex2 1.2
(compiled 2018.05.29 svn.r3508 for OlexSys, GUI svn.r5506)
;
_cell_angle_alpha 90
_cell_angle_beta 94.7220(10)
_cell_angle_gamma 90
_cell_formula_units_Z 4
_cell_length_a 10.9428(5)
_cell_length_b 9.8253(5)
_cell_length_c 28.6089(14)
_cell_measurement_reflns_used 7270
_cell_measurement_temperature 86(2)
_cell_measurement_theta_max 24.56
_cell_measurement_theta_min 2.19
_cell_volume 3065.5(3)
_computing_cell_refinement
;
SAINT (Bruker, 2003)
;
_computing_data_collection
;
SMART (Bruker, 2003)
;
_computing_data_reduction
;
SAINT (Bruker, 2003)
;
_computing_molecular_graphics
;
<i>OLEX2</i> (Dolomanov <i>et al.</i>,  2009)
;
_computing_publication_material
;
<i>OLEX2</i> (Dolomanov <i>et al.</i>,  2009)
;
_computing_structure_refinement
;
SHELXL (Sheldrick, 2015)
;
_computing_structure_solution
;
SHELXS (Sheldrick, 2008)
;
_diffrn_ambient_temperature 86(2)
_diffrn_detector_area_resol_mean 8.3
_diffrn_measured_fraction_theta_full 1.000
_diffrn_measured_fraction_theta_max 0.998
_diffrn_measurement_device 'three-circle diffractometer'
_diffrn_measurement_device_type 'SMART APEX CCD area detector'
_diffrn_measurement_method '\f and \w scans'
_diffrn_radiation_monochromator graphite
_diffrn_radiation_type MoK\a
_diffrn_radiation_wavelength 0.71073
_diffrn_reflns_av_R_equivalents 0.0593
_diffrn_reflns_av_unetI/netI 0.0440
_diffrn_reflns_limit_h_max 14
_diffrn_reflns_limit_h_min -14
_diffrn_reflns_limit_k_max 12
_diffrn_reflns_limit_k_min -12
_diffrn_reflns_limit_l_max 37
_diffrn_reflns_limit_l_min -37
_diffrn_reflns_number 39651
_diffrn_reflns_theta_full 25.242
_diffrn_reflns_theta_max 27.553
_diffrn_reflns_theta_min 1.944
_diffrn_source 'sealed X-ray tube'
_diffrn_standards_number 0
_exptl_absorpt_coefficient_mu 3.095
_exptl_absorpt_correction_T_max 0.2617
_exptl_absorpt_correction_T_min 0.2185
_exptl_absorpt_correction_type multi-scan
_exptl_absorpt_process_details
;
(SADABS; Bruker, 2016)
;
_exptl_crystal_colour yellow
_exptl_crystal_density_diffrn 1.605
_exptl_crystal_density_method 'not measured'
_exptl_crystal_description plate
_exptl_crystal_F_000 1492
_exptl_crystal_size_max 0.22
_exptl_crystal_size_mid 0.18
_exptl_crystal_size_min 0.05
_refine_diff_density_max 0.831
_refine_diff_density_min -1.192
_refine_ls_extinction_method none
_refine_ls_goodness_of_fit_ref 1.070
_refine_ls_hydrogen_treatment constr
_refine_ls_matrix_type full
_refine_ls_number_parameters 394
_refine_ls_number_reflns 7061
_refine_ls_number_restraints 0
_refine_ls_restrained_S_all 1.070
_refine_ls_R_factor_all 0.0435
_refine_ls_R_factor_gt 0.0320
_refine_ls_shift/su_max 0.002
_refine_ls_shift/su_mean 0.000
_refine_ls_structure_factor_coef Fsqd
_refine_ls_weighting_details 'w=1/[\s^2^(Fo^2^)+(0.0248P)^2^+4.5847P] where P=(Fo^2^+2Fc^2^)/3'
_refine_ls_weighting_scheme calc
_refine_ls_wR_factor_gt 0.0687
_refine_ls_wR_factor_ref 0.0730
_reflns_number_gt 5882
_reflns_number_total 7061
_reflns_threshold_expression 'I > 2\s(I)'
_cod_data_source_file zl2777sup1.cif
_cod_data_source_block YbH-L133
_cod_database_code 2243363
_shelx_space_group_comment
;
The symmetry employed for this shelxl refinement is uniquely defined
by the following loop, which should always be used as a source of
symmetry information in preference to the above space-group names.
They are only intended as comments.
;
_shelx_estimated_absorpt_t_min 0.549
_shelx_estimated_absorpt_t_max 0.861

loop_
_space_group_symop_operation_xyz
'x, y, z'
'-x+1/2, y+1/2, -z+1/2'
'-x, -y, -z'
'x-1/2, -y-1/2, z-1/2'

loop_
_atom_site_type_symbol
_atom_site_label
_atom_site_fract_x
_atom_site_fract_y
_atom_site_fract_z
_atom_site_U_iso_or_equiv
_atom_site_adp_type
_atom_site_calc_flag
_atom_site_occupancy
_atom_site_disorder_assembly
_atom_site_disorder_group
C C2 1.0818(3) 0.2384(4) 0.10704(13) 0.0200(8) Uani d 1 . .
C C3 1.2109(4) 0.2483(4) 0.11734(15) 0.0262(9) Uani d 1 . .
H H3 1.253065 0.173718 0.132394 0.031 Uiso calc 1 . .
C C4 1.2766(4) 0.3596(5) 0.10659(16) 0.0316(10) Uani d 1 . .
H H4 1.362244 0.362906 0.115191 0.038 Uiso calc 1 . .
C C5 1.2190(4) 0.4686(5) 0.08310(17) 0.0340(11) Uani d 1 . .
H H5 1.265345 0.544940 0.074364 0.041 Uiso calc 1 . .
C C6 1.0945(4) 0.4649(4) 0.07264(16) 0.0283(10) Uani d 1 . .
H H6 1.055257 0.539088 0.056247 0.034 Uiso calc 1 . .
C C7 1.0229(4) 0.3534(4) 0.08564(13) 0.0199(8) Uani d 1 . .
C C8 0.8911(4) 0.3647(4) 0.07860(14) 0.0240(9) Uani d 1 . .
C C10 0.7215(4) 0.4633(5) 0.0446(2) 0.0415(13) Uani d 1 . .
H H10A 0.700654 0.427434 0.012561 0.050 Uiso calc 1 . .
H H10B 0.679548 0.551716 0.047774 0.050 Uiso calc 1 . .
C C11 0.6856(4) 0.3624(4) 0.08159(16) 0.0261(9) Uani d 1 . .
C C13 0.6499(4) 0.4350(5) 0.12536(18) 0.0402(12) Uani d 1 . .
H H13A 0.717992 0.492735 0.137852 0.060 Uiso calc 1 . .
H H13B 0.631465 0.367551 0.149013 0.060 Uiso calc 1 . .
H H13C 0.577374 0.491481 0.117436 0.060 Uiso calc 1 . .
C C14 0.5842(4) 0.2703(4) 0.06114(15) 0.0267(9) Uani d 1 . .
H H14A 0.512628 0.325250 0.050405 0.040 Uiso calc 1 . .
H H14B 0.561617 0.206075 0.085192 0.040 Uiso calc 1 . .
H H14C 0.612722 0.219744 0.034575 0.040 Uiso calc 1 . .
C C16 0.5330(3) -0.0138(4) 0.14097(13) 0.0178(8) Uani d 1 . .
C C17 0.4277(3) -0.0117(4) 0.16733(14) 0.0215(8) Uani d 1 . .
H H17 0.428448 0.045669 0.194088 0.026 Uiso calc 1 . .
C C18 0.3261(4) -0.0887(4) 0.15562(15) 0.0244(9) Uani d 1 . .
H H18 0.258888 -0.085095 0.174572 0.029 Uiso calc 1 . .
C C19 0.3196(4) -0.1728(4) 0.11627(15) 0.0270(9) Uani d 1 . .
H H19 0.248910 -0.226754 0.108288 0.032 Uiso calc 1 . .
C C20 0.4175(4) -0.1757(4) 0.08933(14) 0.0238(9) Uani d 1 . .
H H20 0.413171 -0.232525 0.062388 0.029 Uiso calc 1 . .
C C21 0.5241(3) -0.0979(4) 0.09994(13) 0.0178(8) Uani d 1 . .
C C22 0.6183(4) -0.0995(4) 0.06692(13) 0.0195(8) Uani d 1 . .
C C24 0.6760(4) -0.1389(5) -0.00564(14) 0.0298(10) Uani d 1 . .
H H24A 0.643468 -0.071623 -0.029244 0.036 Uiso calc 1 . .
H H24B 0.700649 -0.221940 -0.022058 0.036 Uiso calc 1 . .
C C25 0.7847(3) -0.0797(4) 0.02494(13) 0.0211(8) Uani d 1 . .
C C27 0.8359(4) 0.0464(4) 0.00316(14) 0.0243(9) Uani d 1 . .
H H27A 0.870264 0.021891 -0.026275 0.036 Uiso calc 1 . .
H H27B 0.900484 0.085664 0.024844 0.036 Uiso calc 1 . .
H H27C 0.770182 0.113260 -0.003178 0.036 Uiso calc 1 . .
C C28 0.8841(4) -0.1848(4) 0.03572(15) 0.0270(9) Uani d 1 . .
H H28A 0.849832 -0.263196 0.051309 0.041 Uiso calc 1 . .
H H28B 0.950454 -0.144768 0.056380 0.041 Uiso calc 1 . .
H H28C 0.916454 -0.214532 0.006452 0.041 Uiso calc 1 . .
C C30 0.9880(3) -0.1928(4) 0.18242(13) 0.0203(8) Uani d 1 . .
C C31 1.0439(4) -0.3196(4) 0.17370(15) 0.0272(9) Uani d 1 . .
H H31 1.013838 -0.370665 0.146990 0.033 Uiso calc 1 . .
C C32 1.1392(4) -0.3713(5) 0.20210(16) 0.0311(10) Uani d 1 . .
H H32 1.175725 -0.454914 0.194121 0.037 Uiso calc 1 . .
C C33 1.1835(4) -0.3025(5) 0.24272(16) 0.0309(10) Uani d 1 . .
H H33 1.249963 -0.338361 0.262385 0.037 Uiso calc 1 . .
C C34 1.1293(4) -0.1827(5) 0.25362(15) 0.0267(9) Uani d 1 . .
H H34 1.157426 -0.137272 0.281780 0.032 Uiso calc 1 . .
C C35 1.0322(3) -0.1236(4) 0.22427(14) 0.0207(8) Uani d 1 . .
C C36 0.9814(3) 0.0058(4) 0.23845(13) 0.0191(8) Uani d 1 . .
C C38 0.9638(5) 0.1729(5) 0.29017(16) 0.0433(13) Uani d 1 . .
H H38A 1.024830 0.244297 0.299462 0.052 Uiso calc 1 . .
H H38B 0.908083 0.162360 0.315504 0.052 Uiso calc 1 . .
C C39 0.8918(4) 0.2105(4) 0.24440(13) 0.0230(8) Uani d 1 . .
C C41 0.9493(5) 0.3302(4) 0.22070(15) 0.0340(11) Uani d 1 . .
H H41A 0.906794 0.344554 0.189583 0.051 Uiso calc 1 . .
H H41B 1.036097 0.311041 0.217469 0.051 Uiso calc 1 . .
H H41C 0.942135 0.412284 0.239752 0.051 Uiso calc 1 . .
C C42 0.7588(4) 0.2413(6) 0.2513(2) 0.0558(17) Uani d 1 . .
H H42A 0.719510 0.159755 0.262947 0.084 Uiso calc 1 . .
H H42B 0.716179 0.269040 0.221383 0.084 Uiso calc 1 . .
H H42C 0.754580 0.315123 0.274210 0.084 Uiso calc 1 . .
N N1 1.0186(3) 0.1251(3) 0.11733(12) 0.0216(7) Uani d 1 . .
H H1 1.065691 0.052590 0.117092 0.026 Uiso calc 1 . .
N N12 0.8051(3) 0.2885(3) 0.09365(11) 0.0186(7) Uani d 1 . .
N N15 0.6330(3) 0.0598(3) 0.15501(11) 0.0215(7) Uani d 1 . .
H H15 0.619157 0.118443 0.177229 0.026 Uiso calc 1 . .
N N26 0.7256(3) -0.0444(3) 0.06940(11) 0.0177(7) Uani d 1 . .
N N29 0.8955(3) -0.1416(3) 0.15281(11) 0.0190(7) Uani d 1 . .
H H29 0.891440 -0.201964 0.130248 0.023 Uiso d 1 . .
N N40 0.9045(3) 0.0857(3) 0.21535(11) 0.0176(7) Uani d 1 . .
O O9 0.8521(3) 0.4775(3) 0.05403(12) 0.0371(8) Uani d 1 . .
O O23 0.5856(3) -0.1705(3) 0.02681(9) 0.0294(7) Uani d 1 . .
O O37 1.0238(3) 0.0466(3) 0.28185(10) 0.0272(7) Uani d 1 . .
Yb Yb1 0.82829(2) 0.06815(2) 0.13487(2) 0.01617(6) Uani d 1 . .

loop_
_atom_site_aniso_label
_atom_site_aniso_U_11
_atom_site_aniso_U_22
_atom_site_aniso_U_33
_atom_site_aniso_U_12
_atom_site_aniso_U_13
_atom_site_aniso_U_23
C2 0.0199(19) 0.026(2) 0.0154(19) -0.0011(16) 0.0074(15) -0.0038(15)
C3 0.019(2) 0.034(2) 0.027(2) 0.0026(17) 0.0050(16) -0.0058(18)
C4 0.022(2) 0.038(3) 0.036(3) -0.0077(19) 0.0092(19) -0.013(2)
C5 0.031(2) 0.028(2) 0.046(3) -0.0154(19) 0.019(2) -0.012(2)
C6 0.030(2) 0.022(2) 0.034(2) -0.0019(17) 0.0083(19) -0.0054(18)
C7 0.027(2) 0.0137(18) 0.020(2) -0.0045(16) 0.0076(16) -0.0064(15)
C8 0.027(2) 0.024(2) 0.021(2) 0.0000(17) 0.0040(17) 0.0031(17)
C10 0.028(2) 0.036(3) 0.060(3) -0.002(2) -0.004(2) 0.020(2)
C11 0.021(2) 0.020(2) 0.037(2) 0.0027(17) 0.0009(18) 0.0040(18)
C13 0.027(2) 0.041(3) 0.051(3) 0.010(2) -0.007(2) -0.019(2)
C14 0.021(2) 0.027(2) 0.031(2) 0.0041(17) -0.0044(17) -0.0010(18)
C16 0.0172(18) 0.0188(19) 0.0175(19) 0.0030(15) 0.0036(15) 0.0049(15)
C17 0.0190(19) 0.023(2) 0.023(2) 0.0040(16) 0.0076(16) 0.0048(16)
C18 0.0184(19) 0.029(2) 0.027(2) 0.0004(17) 0.0082(16) 0.0060(18)
C19 0.019(2) 0.029(2) 0.033(2) -0.0079(17) 0.0036(17) 0.0047(18)
C20 0.024(2) 0.026(2) 0.022(2) -0.0082(17) 0.0027(16) -0.0005(17)
C21 0.0153(17) 0.0195(19) 0.0188(19) -0.0020(15) 0.0025(14) 0.0048(15)
C22 0.021(2) 0.022(2) 0.0148(18) -0.0023(15) -0.0011(15) -0.0010(15)
C24 0.026(2) 0.045(3) 0.020(2) -0.011(2) 0.0099(17) -0.0054(19)
C25 0.0186(18) 0.030(2) 0.0156(18) -0.0018(17) 0.0047(14) -0.0025(16)
C27 0.022(2) 0.032(2) 0.021(2) 0.0011(17) 0.0077(16) 0.0048(17)
C28 0.029(2) 0.026(2) 0.027(2) 0.0031(18) 0.0125(18) -0.0013(18)
C30 0.0196(19) 0.021(2) 0.0220(19) -0.0042(16) 0.0103(15) 0.0046(16)
C31 0.029(2) 0.023(2) 0.032(2) 0.0011(17) 0.0144(18) 0.0046(18)
C32 0.028(2) 0.026(2) 0.042(3) 0.0071(18) 0.019(2) 0.015(2)
C33 0.020(2) 0.035(2) 0.039(3) 0.0008(18) 0.0069(18) 0.021(2)
C34 0.0170(19) 0.038(3) 0.025(2) -0.0059(18) 0.0050(16) 0.0090(19)
C35 0.0177(19) 0.022(2) 0.024(2) -0.0038(15) 0.0083(16) 0.0059(16)
C36 0.0165(18) 0.028(2) 0.0130(18) -0.0071(16) 0.0037(14) 0.0002(16)
C38 0.082(4) 0.021(2) 0.025(2) -0.004(2) -0.006(2) -0.0028(19)
C39 0.023(2) 0.026(2) 0.020(2) -0.0036(17) 0.0037(16) -0.0083(17)
C41 0.054(3) 0.022(2) 0.026(2) -0.004(2) -0.001(2) -0.0008(18)
C42 0.032(3) 0.072(4) 0.066(4) -0.006(3) 0.018(3) -0.048(3)
N1 0.0143(16) 0.0217(17) 0.0293(19) 0.0022(13) 0.0052(14) 0.0059(14)
N12 0.0147(15) 0.0190(16) 0.0220(17) -0.0015(13) 0.0012(12) 0.0013(13)
N15 0.0207(16) 0.0261(18) 0.0183(16) -0.0050(14) 0.0057(13) -0.0072(14)
N26 0.0175(16) 0.0219(18) 0.0143(15) 0.0006(13) 0.0040(12) -0.0007(13)
N29 0.0249(17) 0.0176(16) 0.0149(16) 0.0008(13) 0.0035(13) -0.0014(13)
N40 0.0203(16) 0.0175(16) 0.0154(15) -0.0047(13) 0.0038(12) -0.0019(13)
O9 0.0285(17) 0.0294(17) 0.053(2) -0.0036(13) -0.0018(15) 0.0204(15)
O23 0.0247(15) 0.0445(19) 0.0197(15) -0.0152(13) 0.0070(12) -0.0109(13)
O37 0.0274(15) 0.0358(18) 0.0178(14) -0.0039(13) -0.0018(12) -0.0018(12)
Yb1 0.01452(8) 0.01806(9) 0.01624(9) -0.00202(7) 0.00307(6) 0.00040(7)

loop_
_atom_type_symbol
_atom_type_description
_atom_type_scat_dispersion_real
_atom_type_scat_dispersion_imag
_atom_type_scat_source
C C 0.0033 0.0016 'International Tables Vol C Tables 4.2.6.8 and 6.1.1.4'
H H 0.0000 0.0000 'International Tables Vol C Tables 4.2.6.8 and 6.1.1.4'
N N 0.0061 0.0033 'International Tables Vol C Tables 4.2.6.8 and 6.1.1.4'
O O 0.0106 0.0060 'International Tables Vol C Tables 4.2.6.8 and 6.1.1.4'
Yb Yb -0.3850 5.5486 'International Tables Vol C Tables 4.2.6.8 and 6.1.1.4'

loop_
_geom_angle_atom_site_label_1
_geom_angle_atom_site_label_2
_geom_angle_atom_site_label_3
_geom_angle_site_symmetry_1
_geom_angle_site_symmetry_3
_geom_angle
_geom_angle_publ_flag
C7 C2 C3 . . 116.4(4) ?
N1 C2 C3 . . 121.8(4) ?
N1 C2 C7 . . 121.8(3) ?
C2 C3 H3 . . 118.6 ?
C4 C3 C2 . . 122.9(4) ?
C4 C3 H3 . . 118.6 ?
C3 C4 H4 . . 119.9 ?
C3 C4 C5 . . 120.3(4) ?
C5 C4 H4 . . 119.9 ?
C4 C5 H5 . . 120.4 ?
C6 C5 C4 . . 119.2(4) ?
C6 C5 H5 . . 120.4 ?
C5 C6 H6 . . 119.2 ?
C5 C6 C7 . . 121.7(4) ?
C7 C6 H6 . . 119.2 ?
C2 C7 C8 . . 122.4(3) ?
C6 C7 C2 . . 119.4(4) ?
C6 C7 C8 . . 118.2(4) ?
N12 C8 C7 . . 130.5(4) ?
N12 C8 O9 . . 115.7(4) ?
O9 C8 C7 . . 113.7(3) ?
H10A C10 H10B . . 109.0 ?
C11 C10 H10A . . 111.0 ?
C11 C10 H10B . . 111.0 ?
O9 C10 H10A . . 111.0 ?
O9 C10 H10B . . 111.0 ?
O9 C10 C11 . . 103.9(4) ?
C13 C11 C10 . . 111.4(4) ?
C14 C11 C10 . . 110.1(4) ?
C14 C11 C13 . . 111.7(4) ?
N12 C11 C10 . . 101.8(3) ?
N12 C11 C13 . . 108.3(3) ?
N12 C11 C14 . . 113.2(3) ?
C11 C13 H13A . . 109.5 ?
C11 C13 H13B . . 109.5 ?
C11 C13 H13C . . 109.5 ?
H13A C13 H13B . . 109.5 ?
H13A C13 H13C . . 109.5 ?
H13B C13 H13C . . 109.5 ?
C11 C14 H14A . . 109.5 ?
C11 C14 H14B . . 109.5 ?
C11 C14 H14C . . 109.5 ?
H14A C14 H14B . . 109.5 ?
H14A C14 H14C . . 109.5 ?
H14B C14 H14C . . 109.5 ?
C17 C16 C21 . . 115.9(3) ?
N15 C16 C17 . . 120.4(4) ?
N15 C16 C21 . . 123.7(3) ?
C16 C17 H17 . . 118.7 ?
C18 C17 C16 . . 122.6(4) ?
C18 C17 H17 . . 118.7 ?
C17 C18 H18 . . 119.5 ?
C17 C18 C19 . . 121.0(4) ?
C19 C18 H18 . . 119.5 ?
C18 C19 H19 . . 120.8 ?
C20 C19 C18 . . 118.4(4) ?
C20 C19 H19 . . 120.8 ?
C19 C20 H20 . . 118.7 ?
C19 C20 C21 . . 122.7(4) ?
C21 C20 H20 . . 118.7 ?
C16 C21 C22 . . 122.2(3) ?
C20 C21 C16 . . 119.3(3) ?
C20 C21 C22 . . 118.3(3) ?
N26 C22 C21 . . 130.6(3) ?
N26 C22 O23 . . 115.8(3) ?
O23 C22 C21 . . 113.6(3) ?
H24A C24 H24B . . 108.9 ?
C25 C24 H24A . . 110.8 ?
C25 C24 H24B . . 110.8 ?
O23 C24 H24A . . 110.8 ?
O23 C24 H24B . . 110.8 ?
O23 C24 C25 . . 104.8(3) ?
C27 C25 C24 . . 111.8(3) ?
C28 C25 C24 . . 111.6(4) ?
C28 C25 C27 . . 111.0(3) ?
C28 C25 N26 . . 109.6(3) ?
N26 C25 C24 . . 101.6(3) ?
N26 C25 C27 . . 110.9(3) ?
C25 C27 H27A . . 109.5 ?
C25 C27 H27B . . 109.5 ?
C25 C27 H27C . . 109.5 ?
H27A C27 H27B . . 109.5 ?
H27A C27 H27C . . 109.5 ?
H27B C27 H27C . . 109.5 ?
C25 C28 H28A . . 109.5 ?
C25 C28 H28B . . 109.5 ?
C25 C28 H28C . . 109.5 ?
H28A C28 H28B . . 109.5 ?
H28A C28 H28C . . 109.5 ?
H28B C28 H28C . . 109.5 ?
C31 C30 C35 . . 116.4(4) ?
N29 C30 C31 . . 121.6(4) ?
N29 C30 C35 . . 122.0(4) ?
C30 C31 H31 . . 118.6 ?
C32 C31 C30 . . 122.8(4) ?
C32 C31 H31 . . 118.6 ?
C31 C32 H32 . . 119.6 ?
C31 C32 C33 . . 120.7(4) ?
C33 C32 H32 . . 119.6 ?
C32 C33 H33 . . 120.7 ?
C34 C33 C32 . . 118.7(4) ?
C34 C33 H33 . . 120.7 ?
C33 C34 H34 . . 118.8 ?
C33 C34 C35 . . 122.3(4) ?
C35 C34 H34 . . 118.8 ?
C30 C35 C36 . . 122.6(4) ?
C34 C35 C30 . . 119.1(4) ?
C34 C35 C36 . . 118.4(4) ?
N40 C36 C35 . . 129.4(4) ?
N40 C36 O37 . . 116.7(4) ?
O37 C36 C35 . . 113.9(3) ?
H38A C38 H38B . . 108.7 ?
C39 C38 H38A . . 110.5 ?
C39 C38 H38B . . 110.5 ?
O37 C38 H38A . . 110.5 ?
O37 C38 H38B . . 110.5 ?
O37 C38 C39 . . 106.3(3) ?
C38 C39 C41 . . 111.7(4) ?
C42 C39 C38 . . 111.8(4) ?
C42 C39 C41 . . 110.0(4) ?
N40 C39 C38 . . 102.4(3) ?
N40 C39 C41 . . 109.0(3) ?
N40 C39 C42 . . 111.8(3) ?
C39 C41 H41A . . 109.5 ?
C39 C41 H41B . . 109.5 ?
C39 C41 H41C . . 109.5 ?
H41A C41 H41B . . 109.5 ?
H41A C41 H41C . . 109.5 ?
H41B C41 H41C . . 109.5 ?
C39 C42 H42A . . 109.5 ?
C39 C42 H42B . . 109.5 ?
C39 C42 H42C . . 109.5 ?
H42A C42 H42B . . 109.5 ?
H42A C42 H42C . . 109.5 ?
H42B C42 H42C . . 109.5 ?
C2 N1 H1 . . 110.7 ?
C2 N1 Yb1 . . 138.6(3) ?
Yb1 N1 H1 . . 110.7 ?
C8 N12 C11 . . 106.4(3) ?
C8 N12 Yb1 . . 127.8(3) ?
C11 N12 Yb1 . . 125.7(2) ?
C16 N15 H15 . . 112.5 ?
C16 N15 Yb1 . . 134.9(3) ?
Yb1 N15 H15 . . 112.5 ?
C22 N26 C25 . . 107.9(3) ?
C22 N26 Yb1 . . 127.4(3) ?
C25 N26 Yb1 . . 124.2(2) ?
C30 N29 H29 . . 101.5 ?
C30 N29 Yb1 . . 134.3(3) ?
Yb1 N29 H29 . . 117.4 ?
C36 N40 C39 . . 107.5(3) ?
C36 N40 Yb1 . . 127.6(3) ?
C39 N40 Yb1 . . 123.6(2) ?
C8 O9 C10 . . 106.4(3) ?
C22 O23 C24 . . 106.5(3) ?
C36 O37 C38 . . 106.4(3) ?
N1 Yb1 N12 . . 74.72(11) y
N1 Yb1 N15 . . 167.59(12) y
N1 Yb1 N26 . . 109.02(11) y
N1 Yb1 H29 . . 89.3 ?
N1 Yb1 N40 . . 86.61(11) y
N12 Yb1 H29 . . 147.2 ?
N15 Yb1 N12 . . 95.23(11) y
N15 Yb1 N26 . . 77.79(11) y
N15 Yb1 H29 . . 103.0 ?
N15 Yb1 N40 . . 91.10(11) y
N26 Yb1 N12 . . 90.47(10) y
N26 Yb1 H29 . . 67.5 ?
N26 Yb1 N40 . . 153.87(10) y
N29 Yb1 N1 . . 89.28(12) y
N29 Yb1 N12 . . 159.71(11) y
N29 Yb1 N15 . . 102.04(12) y
N29 Yb1 N26 . . 82.94(11) y
N29 Yb1 H29 . . 16.4 ?
N29 Yb1 N40 . . 76.28(11) y
N40 Yb1 N12 . . 114.28(10) y
N40 Yb1 H29 . . 92.7 ?

loop_
_geom_bond_atom_site_label_1
_geom_bond_atom_site_label_2
_geom_bond_site_symmetry_2
_geom_bond_distance
_geom_bond_publ_flag
C2 C3 . 1.423(5) ?
C2 C7 . 1.414(5) ?
C2 N1 . 1.356(5) ?
C3 H3 . 0.9500 ?
C3 C4 . 1.358(6) ?
C4 H4 . 0.9500 ?
C4 C5 . 1.388(7) ?
C5 H5 . 0.9500 ?
C5 C6 . 1.372(6) ?
C6 H6 . 0.9500 ?
C6 C7 . 1.414(5) ?
C7 C8 . 1.445(6) ?
C8 N12 . 1.303(5) ?
C8 O9 . 1.362(5) ?
C10 H10A . 0.9900 ?
C10 H10B . 0.9900 ?
C10 C11 . 1.526(6) ?
C10 O9 . 1.439(5) ?
C11 C13 . 1.519(6) ?
C11 C14 . 1.512(6) ?
C11 N12 . 1.511(5) ?
C13 H13A . 0.9800 ?
C13 H13B . 0.9800 ?
C13 H13C . 0.9800 ?
C14 H14A . 0.9800 ?
C14 H14B . 0.9800 ?
C14 H14C . 0.9800 ?
C16 C17 . 1.429(5) ?
C16 C21 . 1.432(5) ?
C16 N15 . 1.345(5) ?
C17 H17 . 0.9500 ?
C17 C18 . 1.364(6) ?
C18 H18 . 0.9500 ?
C18 C19 . 1.393(6) ?
C19 H19 . 0.9500 ?
C19 C20 . 1.371(5) ?
C20 H20 . 0.9500 ?
C20 C21 . 1.406(5) ?
C21 C22 . 1.455(5) ?
C22 N26 . 1.289(5) ?
C22 O23 . 1.366(4) ?
C24 H24A . 0.9900 ?
C24 H24B . 0.9900 ?
C24 C25 . 1.532(5) ?
C24 O23 . 1.445(5) ?
C25 C27 . 1.515(5) ?
C25 C28 . 1.513(6) ?
C25 N26 . 1.514(5) ?
C27 H27A . 0.9800 ?
C27 H27B . 0.9800 ?
C27 H27C . 0.9800 ?
C28 H28A . 0.9800 ?
C28 H28B . 0.9800 ?
C28 H28C . 0.9800 ?
C30 C31 . 1.419(6) ?
C30 C35 . 1.427(6) ?
C30 N29 . 1.361(5) ?
C31 H31 . 0.9500 ?
C31 C32 . 1.366(6) ?
C32 H32 . 0.9500 ?
C32 C33 . 1.396(7) ?
C33 H33 . 0.9500 ?
C33 C34 . 1.365(6) ?
C34 H34 . 0.9500 ?
C34 C35 . 1.423(6) ?
C35 C36 . 1.458(6) ?
C36 N40 . 1.292(5) ?
C36 O37 . 1.350(4) ?
C38 H38A . 0.9900 ?
C38 H38B . 0.9900 ?
C38 C39 . 1.517(6) ?
C38 O37 . 1.433(5) ?
C39 C41 . 1.520(6) ?
C39 C42 . 1.516(6) ?
C39 N40 . 1.495(5) ?
C41 H41A . 0.9800 ?
C41 H41B . 0.9800 ?
C41 H41C . 0.9800 ?
C42 H42A . 0.9800 ?
C42 H42B . 0.9800 ?
C42 H42C . 0.9800 ?
N1 H1 . 0.8800 ?
N1 Yb1 . 2.252(3) y
N12 Yb1 . 2.468(3) y
N15 H15 . 0.8800 ?
N15 Yb1 . 2.260(3) y
N26 Yb1 . 2.376(3) y
N29 H29 . 0.8749 ?
N29 Yb1 . 2.234(3) y
N40 Yb1 . 2.390(3) y
Yb1 H29 . 2.7484 ?

loop_
_geom_torsion_atom_site_label_1
_geom_torsion_atom_site_label_2
_geom_torsion_atom_site_label_3
_geom_torsion_atom_site_label_4
_geom_torsion_site_symmetry_1
_geom_torsion_site_symmetry_2
_geom_torsion_site_symmetry_3
_geom_torsion_site_symmetry_4
_geom_torsion
_geom_torsion_publ_flag
C2 C3 C4 C5 . . . . -2.3(7) ?
C2 C7 C8 N12 . . . . 8.6(7) y
C2 C7 C8 O9 . . . . -174.9(4) ?
C3 C2 C7 C6 . . . . 4.7(5) ?
C3 C2 C7 C8 . . . . -172.0(4) ?
C3 C2 N1 Yb1 . . . . 152.0(3) ?
C3 C4 C5 C6 . . . . 2.7(7) ?
C4 C5 C6 C7 . . . . 0.7(7) ?
C5 C6 C7 C2 . . . . -4.5(6) ?
C5 C6 C7 C8 . . . . 172.4(4) ?
C6 C7 C8 N12 . . . . -168.2(4) ?
C6 C7 C8 O9 . . . . 8.3(5) ?
C7 C2 C3 C4 . . . . -1.5(6) ?
C7 C2 N1 Yb1 . . . . -27.8(6) ?
C7 C8 N12 C11 . . . . 171.3(4) ?
C7 C8 N12 Yb1 . . . . -7.9(6) ?
C7 C8 O9 C10 . . . . 172.1(4) ?
C10 C11 N12 C8 . . . . 17.7(4) ?
C10 C11 N12 Yb1 . . . . -163.1(3) ?
C11 C10 O9 C8 . . . . 21.3(5) ?
C13 C11 N12 C8 . . . . -99.8(4) ?
C13 C11 N12 Yb1 . . . . 79.4(4) ?
C14 C11 N12 C8 . . . . 135.8(4) ?
C14 C11 N12 Yb1 . . . . -45.0(5) ?
C16 C17 C18 C19 . . . . -1.1(6) ?
C16 C21 C22 N26 . . . . 8.4(6) y
C16 C21 C22 O23 . . . . -171.1(3) ?
C17 C16 C21 C20 . . . . -2.6(5) ?
C17 C16 C21 C22 . . . . 173.4(3) ?
C17 C16 N15 Yb1 . . . . 168.1(3) ?
C17 C18 C19 C20 . . . . -0.4(6) ?
C18 C19 C20 C21 . . . . 0.3(6) ?
C19 C20 C21 C16 . . . . 1.3(6) ?
C19 C20 C21 C22 . . . . -174.8(4) ?
C20 C21 C22 N26 . . . . -175.7(4) ?
C20 C21 C22 O23 . . . . 4.9(5) ?
C21 C16 C17 C18 . . . . 2.6(6) ?
C21 C16 N15 Yb1 . . . . -11.7(6) ?
C21 C22 N26 C25 . . . . 179.8(4) ?
C21 C22 N26 Yb1 . . . . 7.3(6) ?
C21 C22 O23 C24 . . . . 168.3(3) ?
C24 C25 N26 C22 . . . . 11.5(4) ?
C24 C25 N26 Yb1 . . . . -175.7(3) ?
C25 C24 O23 C22 . . . . 17.6(4) ?
C27 C25 N26 C22 . . . . 130.5(3) ?
C27 C25 N26 Yb1 . . . . -56.8(4) ?
C28 C25 N26 C22 . . . . -106.7(4) ?
C28 C25 N26 Yb1 . . . . 66.1(4) ?
C30 C31 C32 C33 . . . . 2.5(6) ?
C30 C35 C36 N40 . . . . -9.3(6) y
C30 C35 C36 O37 . . . . 171.8(3) ?
C31 C30 C35 C34 . . . . 1.3(5) ?
C31 C30 C35 C36 . . . . -178.4(3) ?
C31 C30 N29 Yb1 . . . . -152.8(3) ?
C31 C32 C33 C34 . . . . 0.3(6) ?
C32 C33 C34 C35 . . . . -2.1(6) ?
C33 C34 C35 C30 . . . . 1.2(6) ?
C33 C34 C35 C36 . . . . -179.0(4) ?
C34 C35 C36 N40 . . . . 171.0(4) ?
C34 C35 C36 O37 . . . . -7.9(5) ?
C35 C30 C31 C32 . . . . -3.2(6) ?
C35 C30 N29 Yb1 . . . . 28.5(5) ?
C35 C36 N40 C39 . . . . -175.0(4) ?
C35 C36 N40 Yb1 . . . . -7.7(6) ?
C35 C36 O37 C38 . . . . -179.2(4) ?
C38 C39 N40 C36 . . . . -7.3(4) ?
C38 C39 N40 Yb1 . . . . -175.2(3) ?
C39 C38 O37 C36 . . . . -6.4(5) ?
C41 C39 N40 C36 . . . . 111.1(4) ?
C41 C39 N40 Yb1 . . . . -56.9(4) ?
C42 C39 N40 C36 . . . . -127.1(4) ?
C42 C39 N40 Yb1 . . . . 64.9(4) ?
N1 C2 C3 C4 . . . . 178.7(4) ?
N1 C2 C7 C6 . . . . -175.5(4) ?
N1 C2 C7 C8 . . . . 7.8(6) ?
N12 C8 O9 C10 . . . . -10.8(5) ?
N15 C16 C17 C18 . . . . -177.3(4) ?
N15 C16 C21 C20 . . . . 177.2(4) ?
N15 C16 C21 C22 . . . . -6.8(6) ?
N26 C22 O23 C24 . . . . -11.2(5) ?
N29 C30 C31 C32 . . . . 178.0(4) ?
N29 C30 C35 C34 . . . . -179.9(3) ?
N29 C30 C35 C36 . . . . 0.4(6) ?
N40 C36 O37 C38 . . . . 1.8(5) ?
O9 C8 N12 C11 . . . . -5.1(5) ?
O9 C8 N12 Yb1 . . . . 175.7(3) ?
O9 C10 C11 C13 . . . . 91.9(4) ?
O9 C10 C11 C14 . . . . -143.6(4) ?
O9 C10 C11 N12 . . . . -23.3(5) ?
O23 C22 N26 C25 . . . . -0.8(5) ?
O23 C22 N26 Yb1 . . . . -173.3(2) ?
O23 C24 C25 C27 . . . . -135.6(4) ?
O23 C24 C25 C28 . . . . 99.4(4) ?
O23 C24 C25 N26 . . . . -17.3(4) ?
O37 C36 N40 C39 . . . . 3.8(4) ?
O37 C36 N40 Yb1 . . . . 171.2(2) ?
O37 C38 C39 C41 . . . . -108.3(4) ?
O37 C38 C39 C42 . . . . 128.0(4) ?
O37 C38 C39 N40 . . . . 8.2(5) ?

_cod_database_fobs_code 2243363
